data_4082184
loop_
_publ_author_name
'Andrews, Philip C.'
'Blair, Victoria L.'
'Border, Emily C.'
'Peatt, Anna C.'
'MacLellan, Jonathan G.'
'Thompson, Christopher D.'

_publ_section_title
;
 Alkali-Metal-Induced C--C Bond Cleavage and CH4Elimination in the Amido
 \\rightarrow Aza-Allyl Transformation of the
 (S)-N-\a-(Methylbenzyl)benzylamido Anion
;
_journal_issue 24
_journal_name_full Organometallics
_journal_page_first 7509
_journal_paper_doi 10.1021/om400997b
_journal_volume 32
_journal_year 2013
_chemical_formula_moiety 'C21 H30 N3 Na'
_chemical_formula_sum 'C21 H30 N3 Na'
_chemical_formula_weight 347.47
_chemical_name_systematic
;
 ?
;
_space_group_IT_number 15
_symmetry_cell_setting monoclinic
_symmetry_space_group_name_Hall '-C 2yc'
_symmetry_space_group_name_H-M 'C 1 2/c 1'
_atom_sites_solution_hydrogens geom
_atom_sites_solution_primary direct
_atom_sites_solution_secondary difmap
_audit_creation_method SHELXL-97
_cell_angle_alpha 90.00
_cell_angle_beta 93.79(3)
_cell_angle_gamma 90.00
_cell_formula_units_Z 8
_cell_length_a 15.165(3)
_cell_length_b 9.6420(19)
_cell_length_c 28.075(6)
_cell_measurement_reflns_used 15479
_cell_measurement_temperature 123(2)
_cell_measurement_theta_max 28.80
_cell_measurement_theta_min 2.85
_cell_volume 4096.2(14)
_computing_cell_refinement 'DENZO-SMN (Otwinoski & Minor, 1997)'
_computing_data_collection 'Nonius Collect'
_computing_data_reduction 'DENZO-SMN (Otwinoski & Minor, 1997)'
_computing_molecular_graphics 'X-Seed / POV-Ray'
_computing_publication_material 'CIFTAB (Sheldrick, 1997)'
_computing_structure_refinement 'SHELXL-97 (Sheldrick, 1997)'
_computing_structure_solution 'SHELXS-97 (Sheldrick, 1997)'
_diffrn_ambient_temperature 123(2)
_diffrn_measured_fraction_theta_full 0.997
_diffrn_measured_fraction_theta_max 0.997
_diffrn_measurement_device_type 'Nonius Kappa CCD'
_diffrn_measurement_method 'phi and omega scans'
_diffrn_radiation_monochromator graphite
_diffrn_radiation_source 'fine-focus sealed tube'
_diffrn_radiation_type MoK\a
_diffrn_radiation_wavelength 0.71073
_diffrn_reflns_av_R_equivalents 0.0876
_diffrn_reflns_av_sigmaI/netI 0.0921
_diffrn_reflns_limit_h_max 18
_diffrn_reflns_limit_h_min -18
_diffrn_reflns_limit_k_max 11
_diffrn_reflns_limit_k_min -11
_diffrn_reflns_limit_l_max 33
_diffrn_reflns_limit_l_min -33
_diffrn_reflns_number 15479
_diffrn_reflns_theta_full 25.00
_diffrn_reflns_theta_max 25.00
_diffrn_reflns_theta_min 2.85
_diffrn_standards_number 0
_exptl_absorpt_coefficient_mu 0.085
_exptl_absorpt_correction_type none
_exptl_absorpt_process_details none
_exptl_crystal_colour red
_exptl_crystal_density_diffrn 1.127
_exptl_crystal_density_method 'not measured'
_exptl_crystal_description needle
_exptl_crystal_F_000 1504
_exptl_crystal_size_max 0.16
_exptl_crystal_size_mid 0.11
_exptl_crystal_size_min 0.10
_refine_diff_density_max 0.517
_refine_diff_density_min -0.306
_refine_diff_density_rms 0.043
_refine_ls_extinction_method none
_refine_ls_goodness_of_fit_ref 0.990
_refine_ls_hydrogen_treatment constr
_refine_ls_matrix_type full
_refine_ls_number_parameters 231
_refine_ls_number_reflns 3610
_refine_ls_number_restraints 0
_refine_ls_restrained_S_all 0.990
_refine_ls_R_factor_all 0.1288
_refine_ls_R_factor_gt 0.0540
_refine_ls_shift/su_max 0.000
_refine_ls_shift/su_mean 0.000
_refine_ls_structure_factor_coef Fsqd
_refine_ls_weighting_details 'calc w=1/[\s^2^(Fo^2^)+(0.0770P)^2^+0.0000P] where P=(Fo^2^+2Fc^2^)/3'
_refine_ls_weighting_scheme calc
_refine_ls_wR_factor_gt 0.1289
_refine_ls_wR_factor_ref 0.1547
_reflns_number_gt 1913
_reflns_number_total 3610
_reflns_threshold_expression >2sigma(I)
_cod_data_source_file om400997b_si_002.cif
_cod_data_source_block sambnatm
_cod_original_sg_symbol_H-M 'C 2/c'
_cod_database_code 4082184

loop_
_symmetry_equiv_pos_as_xyz
'x, y, z'
'-x, y, -z+1/2'
'x+1/2, y+1/2, z'
'-x+1/2, y+1/2, -z+1/2'
'-x, -y, -z'
'x, -y, z-1/2'
'-x+1/2, -y+1/2, -z'
'x+1/2, -y+1/2, z-1/2'

loop_
_atom_site_label
_atom_site_type_symbol
_atom_site_fract_x
_atom_site_fract_y
_atom_site_fract_z
_atom_site_U_iso_or_equiv
_atom_site_adp_type
_atom_site_occupancy
_atom_site_symmetry_multiplicity
_atom_site_calc_flag
_atom_site_refinement_flags
Na1 Na 0.23569(7) 0.80888(10) 0.15767(4) 0.0421(3) Uani 1 1 d .
N1 N 0.17275(13) 0.5831(2) 0.13928(7) 0.0307(5) Uani 1 1 d .
C1 C 0.13000(17) 0.5742(3) 0.09635(9) 0.0326(7) Uani 1 1 d .
N2 N 0.39619(14) 0.8562(2) 0.16327(10) 0.0477(7) Uani 1 1 d .
C2 C 0.1444(2) 0.4495(3) 0.06558(11) 0.0644(10) Uani 1 1 d .
H2A H 0.2057 0.4486 0.0564 0.097 Uiso 1 1 calc R
H2B H 0.1042 0.4538 0.0368 0.097 Uiso 1 1 calc R
H2C H 0.1327 0.3649 0.0834 0.097 Uiso 1 1 calc R
N3 N 0.25996(15) 0.9521(3) 0.08741(8) 0.0469(7) Uani 1 1 d .
C3 C 0.06552(16) 0.6799(3) 0.08233(9) 0.0329(7) Uani 1 1 d .
C4 C 0.03455(17) 0.6999(3) 0.03417(10) 0.0394(7) Uani 1 1 d .
H4 H 0.0554 0.6408 0.0103 0.047 Uiso 1 1 calc R
C5 C -0.02556(18) 0.8037(3) 0.02104(11) 0.0488(8) Uani 1 1 d .
H5 H -0.0443 0.8152 -0.0117 0.059 Uiso 1 1 calc R
C6 C -0.0585(2) 0.8902(3) 0.05456(12) 0.0527(9) Uani 1 1 d .
H6 H -0.0994 0.9614 0.0453 0.063 Uiso 1 1 calc R
C7 C -0.03067(19) 0.8711(3) 0.10253(11) 0.0459(8) Uani 1 1 d .
H7 H -0.0534 0.9288 0.1262 0.055 Uiso 1 1 calc R
C8 C 0.02954(16) 0.7690(3) 0.11560(10) 0.0375(7) Uani 1 1 d .
H8 H 0.0475 0.7583 0.1485 0.045 Uiso 1 1 calc R
C9 C 0.23184(16) 0.4880(3) 0.15550(9) 0.0341(7) Uani 1 1 d .
H9 H 0.2446 0.4122 0.1355 0.041 Uiso 1 1 calc R
C10 C 0.27640(16) 0.4970(3) 0.20205(9) 0.0321(7) Uani 1 1 d .
C11 C 0.25631(17) 0.5988(3) 0.23607(9) 0.0366(7) Uani 1 1 d .
H11 H 0.2103 0.6634 0.2282 0.044 Uiso 1 1 calc R
C12 C 0.30159(18) 0.6067(3) 0.28027(10) 0.0426(7) Uani 1 1 d .
H12 H 0.2876 0.6783 0.3018 0.051 Uiso 1 1 calc R
C13 C 0.36741(17) 0.5114(3) 0.29369(10) 0.0414(7) Uani 1 1 d .
H13 H 0.3982 0.5162 0.3242 0.050 Uiso 1 1 calc R
C14 C 0.38678(17) 0.4102(3) 0.26168(10) 0.0413(8) Uani 1 1 d .
H14 H 0.4309 0.3435 0.2706 0.050 Uiso 1 1 calc R
C15 C 0.34366(17) 0.4026(3) 0.21669(10) 0.0390(7) Uani 1 1 d .
H15 H 0.3598 0.3322 0.1953 0.047 Uiso 1 1 calc R
C16 C 0.4526(2) 0.7356(3) 0.17524(16) 0.0899(14) Uani 1 1 d .
H16A H 0.5148 0.7634 0.1758 0.135 Uiso 1 1 calc R
H16B H 0.4411 0.6630 0.1512 0.135 Uiso 1 1 calc R
H16C H 0.4395 0.7000 0.2067 0.135 Uiso 1 1 calc R
C17 C 0.4173(2) 0.9627(4) 0.19959(12) 0.0750(11) Uani 1 1 d .
H17A H 0.4796 0.9890 0.1989 0.112 Uiso 1 1 calc R
H17B H 0.4063 0.9260 0.2312 0.112 Uiso 1 1 calc R
H17C H 0.3801 1.0444 0.1929 0.112 Uiso 1 1 calc R
C18 C 0.41579(18) 0.9099(3) 0.11658(12) 0.0522(8) Uani 1 1 d .
H18A H 0.4195 0.8311 0.0942 0.063 Uiso 1 1 calc R
H18B H 0.4744 0.9556 0.1194 0.063 Uiso 1 1 calc R
C19 C 0.34878(18) 1.0117(3) 0.09586(11) 0.0520(9) Uani 1 1 d .
H19A H 0.3457 1.0914 0.1179 0.062 Uiso 1 1 calc R
H19B H 0.3687 1.0471 0.0653 0.062 Uiso 1 1 calc R
C20 C 0.2578(2) 0.8558(4) 0.04705(12) 0.0765(11) Uani 1 1 d .
H20A H 0.1968 0.8258 0.0392 0.115 Uiso 1 1 calc R
H20B H 0.2946 0.7749 0.0556 0.115 Uiso 1 1 calc R
H20C H 0.2805 0.9023 0.0193 0.115 Uiso 1 1 calc R
C21 C 0.1962(2) 1.0629(4) 0.07667(12) 0.0723(11) Uani 1 1 d .
H21A H 0.1980 1.1288 0.1033 0.108 Uiso 1 1 calc R
H21B H 0.1368 1.0233 0.0720 0.108 Uiso 1 1 calc R
H21C H 0.2112 1.1110 0.0475 0.108 Uiso 1 1 calc R

loop_
_atom_site_aniso_label
_atom_site_aniso_U_11
_atom_site_aniso_U_22
_atom_site_aniso_U_33
_atom_site_aniso_U_23
_atom_site_aniso_U_13
_atom_site_aniso_U_12
Na1 0.0386(6) 0.0356(6) 0.0527(8) 0.0020(5) 0.0087(5) -0.0049(5)
N1 0.0278(12) 0.0342(13) 0.0298(13) 0.0052(10) 0.0012(10) -0.0066(11)
C1 0.0311(16) 0.0353(16) 0.0311(16) -0.0004(13) 0.0007(13) -0.0089(13)
N2 0.0353(14) 0.0372(14) 0.0712(19) 0.0138(14) 0.0083(13) 0.0042(12)
C2 0.059(2) 0.081(2) 0.052(2) -0.0052(19) -0.0017(17) -0.0015(19)
N3 0.0412(15) 0.0593(16) 0.0400(16) 0.0008(13) 0.0010(12) -0.0182(13)
C3 0.0283(15) 0.0407(16) 0.0293(16) 0.0032(13) -0.0010(12) -0.0147(13)
C4 0.0331(15) 0.0493(18) 0.0353(17) 0.0024(15) -0.0011(13) -0.0106(15)
C5 0.0408(18) 0.062(2) 0.041(2) 0.0164(17) -0.0106(15) -0.0107(17)
C6 0.0441(19) 0.0476(19) 0.064(2) 0.0079(17) -0.0158(17) 0.0002(15)
C7 0.0433(18) 0.0396(18) 0.053(2) -0.0047(15) -0.0053(16) -0.0040(15)
C8 0.0359(16) 0.0409(17) 0.0341(17) -0.0009(14) -0.0087(13) -0.0122(14)
C9 0.0348(15) 0.0334(15) 0.0341(17) 0.0011(13) 0.0028(13) -0.0014(14)
C10 0.0285(15) 0.0330(15) 0.0351(17) 0.0072(13) 0.0045(13) -0.0041(13)
C11 0.0398(17) 0.0325(16) 0.0369(18) 0.0066(13) -0.0022(14) 0.0051(13)
C12 0.0465(18) 0.0450(17) 0.0354(18) 0.0040(14) -0.0035(15) -0.0006(15)
C13 0.0340(16) 0.0518(19) 0.0375(18) 0.0094(16) -0.0052(13) -0.0070(15)
C14 0.0308(16) 0.0443(18) 0.049(2) 0.0152(15) 0.0015(15) 0.0022(13)
C15 0.0360(17) 0.0390(16) 0.0426(19) 0.0095(14) 0.0079(14) 0.0031(14)
C16 0.048(2) 0.053(2) 0.170(4) 0.041(2) 0.014(2) 0.0147(18)
C17 0.067(2) 0.090(3) 0.066(3) 0.001(2) -0.013(2) 0.015(2)
C18 0.0358(18) 0.0514(19) 0.071(2) -0.0028(17) 0.0125(16) -0.0118(15)
C19 0.0432(18) 0.056(2) 0.055(2) 0.0119(16) -0.0046(15) -0.0205(16)
C20 0.077(3) 0.106(3) 0.048(2) -0.014(2) 0.0140(19) -0.051(2)
C21 0.055(2) 0.097(3) 0.064(2) 0.036(2) -0.0094(18) -0.001(2)

loop_
_atom_type_symbol
_atom_type_description
_atom_type_scat_dispersion_real
_atom_type_scat_dispersion_imag
_atom_type_scat_source
C C 0.0033 0.0016 'International Tables Vol C Tables 4.2.6.8 and 6.1.1.4'
H H 0.0000 0.0000 'International Tables Vol C Tables 4.2.6.8 and 6.1.1.4'
N N 0.0061 0.0033 'International Tables Vol C Tables 4.2.6.8 and 6.1.1.4'
Na Na 0.0362 0.0249 'International Tables Vol C Tables 4.2.6.8 and 6.1.1.4'

loop_
_geom_angle_atom_site_label_1
_geom_angle_atom_site_label_2
_geom_angle_atom_site_label_3
_geom_angle
_geom_angle_site_symmetry_1
_geom_angle_site_symmetry_3
N1 Na1 N3 114.36(9) . .
N1 Na1 N2 123.56(8) . .
N3 Na1 N2 75.41(9) . .
N1 Na1 C13 119.29(8) . 4
N3 Na1 C13 96.54(9) . 4
N2 Na1 C13 113.91(9) . 4
N1 Na1 C11 64.43(8) . .
N3 Na1 C11 163.26(9) . .
N2 Na1 C11 91.35(8) . .
C13 Na1 C11 98.21(9) 4 .
N1 Na1 C9 24.43(6) . .
N3 Na1 C9 123.36(8) . .
N2 Na1 C9 101.71(8) . .
C13 Na1 C9 132.26(8) 4 .
C11 Na1 C9 48.60(7) . .
N1 Na1 C10 47.27(7) . .
N3 Na1 C10 141.45(8) . .
N2 Na1 C10 89.15(7) . .
C13 Na1 C10 121.97(8) 4 .
C11 Na1 C10 25.43(6) . .
C9 Na1 C10 25.67(6) . .
C1 N1 C9 122.5(2) . .
C1 N1 Na1 114.38(16) . .
C9 N1 Na1 107.31(15) . .
N1 C1 C3 118.7(2) . .
N1 C1 C2 119.4(2) . .
C3 C1 C2 121.8(2) . .
C18 N2 C17 109.1(2) . .
C18 N2 C16 109.7(3) . .
C17 N2 C16 107.3(3) . .
C18 N2 Na1 105.47(17) . .
C17 N2 Na1 110.01(19) . .
C16 N2 Na1 115.13(17) . .
C1 C2 H2A 109.5 . .
C1 C2 H2B 109.5 . .
H2A C2 H2B 109.5 . .
C1 C2 H2C 109.5 . .
H2A C2 H2C 109.5 . .
H2B C2 H2C 109.5 . .
C21 N3 C20 108.9(3) . .
C21 N3 C19 109.5(2) . .
C20 N3 C19 110.3(2) . .
C21 N3 Na1 116.46(18) . .
C20 N3 Na1 105.58(17) . .
C19 N3 Na1 105.95(16) . .
C8 C3 C4 115.6(2) . .
C8 C3 C1 122.3(2) . .
C4 C3 C1 122.1(3) . .
C5 C4 C3 121.5(3) . .
C5 C4 H4 119.2 . .
C3 C4 H4 119.2 . .
C6 C5 C4 121.2(3) . .
C6 C5 H5 119.4 . .
C4 C5 H5 119.4 . .
C5 C6 C7 118.6(3) . .
C5 C6 H6 120.7 . .
C7 C6 H6 120.7 . .
C8 C7 C6 120.3(3) . .
C8 C7 H7 119.9 . .
C6 C7 H7 119.9 . .
C7 C8 C3 122.7(3) . .
C7 C8 H8 118.7 . .
C3 C8 H8 118.7 . .
N1 C9 C10 122.2(2) . .
N1 C9 Na1 48.26(12) . .
C10 C9 Na1 85.10(15) . .
N1 C9 H9 118.9 . .
C10 C9 H9 118.9 . .
Na1 C9 H9 141.0 . .
C15 C10 C11 115.8(2) . .
C15 C10 C9 121.0(2) . .
C11 C10 C9 123.2(2) . .
C15 C10 Na1 144.46(16) . .
C11 C10 Na1 65.16(14) . .
C9 C10 Na1 69.23(14) . .
C12 C11 C10 121.9(3) . .
C12 C11 Na1 130.18(18) . .
C10 C11 Na1 89.40(16) . .
C12 C11 H11 119.0 . .
C10 C11 H11 119.0 . .
Na1 C11 H11 49.2 . .
C11 C12 C13 120.8(3) . .
C11 C12 H12 119.6 . .
C13 C12 H12 119.6 . .
C14 C13 C12 118.3(3) . .
C14 C13 Na1 88.57(16) . 4_545
C12 C13 Na1 99.97(16) . 4_545
C14 C13 H13 120.9 . .
C12 C13 H13 120.9 . .
Na1 C13 H13 81.7 4_545 .
C13 C14 C15 121.8(3) . .
C13 C14 H14 119.1 . .
C15 C14 H14 119.1 . .
C14 C15 C10 121.4(3) . .
C14 C15 H15 119.3 . .
C10 C15 H15 119.3 . .
N2 C16 H16A 109.5 . .
N2 C16 H16B 109.5 . .
H16A C16 H16B 109.5 . .
N2 C16 H16C 109.5 . .
H16A C16 H16C 109.5 . .
H16B C16 H16C 109.5 . .
N2 C17 H17A 109.5 . .
N2 C17 H17B 109.5 . .
H17A C17 H17B 109.5 . .
N2 C17 H17C 109.5 . .
H17A C17 H17C 109.5 . .
H17B C17 H17C 109.5 . .
N2 C18 C19 114.0(2) . .
N2 C18 H18A 108.7 . .
C19 C18 H18A 108.7 . .
N2 C18 H18B 108.7 . .
C19 C18 H18B 108.7 . .
H18A C18 H18B 107.6 . .
N3 C19 C18 113.3(2) . .
N3 C19 H19A 108.9 . .
C18 C19 H19A 108.9 . .
N3 C19 H19B 108.9 . .
C18 C19 H19B 108.9 . .
H19A C19 H19B 107.7 . .
N3 C20 H20A 109.5 . .
N3 C20 H20B 109.5 . .
H20A C20 H20B 109.5 . .
N3 C20 H20C 109.5 . .
H20A C20 H20C 109.5 . .
H20B C20 H20C 109.5 . .
N3 C21 H21A 109.5 . .
N3 C21 H21B 109.5 . .
H21A C21 H21B 109.5 . .
N3 C21 H21C 109.5 . .
H21A C21 H21C 109.5 . .
H21B C21 H21C 109.5 . .

loop_
_geom_bond_atom_site_label_1
_geom_bond_atom_site_label_2
_geom_bond_distance
_geom_bond_site_symmetry_2
Na1 N1 2.419(2) .
Na1 N3 2.455(3) .
Na1 N2 2.471(2) .
Na1 C13 2.899(3) 4
Na1 C11 2.993(3) .
Na1 C9 3.095(3) .
Na1 C10 3.298(3) .
N1 C1 1.333(3) .
N1 C9 1.341(3) .
C1 C3 1.449(4) .
C1 C2 1.505(4) .
N2 C18 1.458(4) .
N2 C17 1.468(4) .
N2 C16 1.469(3) .
C2 H2A 0.9800 .
C2 H2B 0.9800 .
C2 H2C 0.9800 .
N3 C21 1.459(4) .
N3 C20 1.463(4) .
N3 C19 1.469(3) .
C3 C8 1.406(4) .
C3 C4 1.415(3) .
C4 C5 1.387(4) .
C4 H4 0.9500 .
C5 C6 1.376(4) .
C5 H5 0.9500 .
C6 C7 1.397(4) .
C6 H6 0.9500 .
C7 C8 1.376(4) .
C7 H7 0.9500 .
C8 H8 0.9500 .
C9 C10 1.434(3) .
C9 H9 0.9500 .
C10 C15 1.408(3) .
C10 C11 1.416(3) .
C11 C12 1.380(3) .
C11 H11 0.9500 .
C12 C13 1.391(3) .
C12 H12 0.9500 .
C13 C14 1.371(4) .
C13 Na1 2.899(3) 4_545
C13 H13 0.9500 .
C14 C15 1.385(4) .
C14 H14 0.9500 .
C15 H15 0.9500 .
C16 H16A 0.9800 .
C16 H16B 0.9800 .
C16 H16C 0.9800 .
C17 H17A 0.9800 .
C17 H17B 0.9800 .
C17 H17C 0.9800 .
C18 C19 1.502(4) .
C18 H18A 0.9900 .
C18 H18B 0.9900 .
C19 H19A 0.9900 .
C19 H19B 0.9900 .
C20 H20A 0.9800 .
C20 H20B 0.9800 .
C20 H20C 0.9800 .
C21 H21A 0.9800 .
C21 H21B 0.9800 .
C21 H21C 0.9800 .
